data_7041176
loop_
_publ_author_name
'Gong, Dirong'
'Zhang, Xuequan'
'Huang, Kuo-Wei'

_publ_section_title
;
 Regio- and stereo-selective polymerization of 1,3-butadiene catalyzed by
 phosphorus-nitrogen PN(3)-pincer cobalt(ii) complexes.
;
_journal_issue 48
_journal_name_full 'Dalton transactions (Cambridge, England : 2003)'
_journal_page_first 19399
_journal_page_last 19407
_journal_paper_doi 10.1039/c6dt03722d
_journal_volume 45
_journal_year 2016
_chemical_formula_moiety 'C22 H37 Br2 Co N4 P'
_chemical_formula_sum 'C22 H37 Br2 Co N4 P'
_chemical_formula_weight 607.27
_chemical_name_systematic
;
 ? 
;
_space_group_crystal_system orthorhombic
_space_group_IT_number 19
_space_group_name_Hall 'P 2ac 2ab'
_space_group_name_H-M_alt 'P 21 21 21'
_symmetry_space_group_name_Hall 'P 2ac 2ab'
_symmetry_space_group_name_H-M 'P 21 21 21'
_atom_sites_solution_hydrogens geom
_audit_creation_date 2016-10-15
_audit_creation_method
;
Olex2 1.2-beta
(compiled 2016.09.09 svn.r3337 for OlexSys, GUI svn.r5227)
;
_audit_update_record
;
2016-10-24 deposited with the CCDC.
2016-11-11 downloaded from the CCDC.
;
_cell_angle_alpha 90
_cell_angle_beta 90
_cell_angle_gamma 90
_cell_formula_units_Z 4
_cell_length_a 11.5226(7)
_cell_length_b 12.0510(6)
_cell_length_c 19.2018(9)
_cell_measurement_reflns_used 2046
_cell_measurement_temperature 200(2)
_cell_measurement_theta_max 20
_cell_measurement_theta_min 2
_cell_volume 2666.3(2)
_computing_cell_refinement 'Bruker SMART'
_computing_data_collection 'Bruker SMART'
_computing_data_reduction 'Bruker SMART'
_computing_molecular_graphics 'Olex2 (Dolomanov et al., 2009)'
_computing_publication_material 'Olex2 (Dolomanov et al., 2009)'
_computing_structure_refinement 'ShelXL (Sheldrick, 2015)'
_computing_structure_solution 'SHELXS-97 (Sheldrick, 1990)'
_diffrn_ambient_temperature 200
_diffrn_measured_fraction_theta_full 0.998
_diffrn_measured_fraction_theta_max 0.998
_diffrn_measurement_device_type 'multiwire proportional'
_diffrn_measurement_method 'phi and omega scans'
_diffrn_radiation_monochromator graphite
_diffrn_radiation_type MoK\a
_diffrn_radiation_wavelength 0.71073
_diffrn_reflns_av_R_equivalents 0.0391
_diffrn_reflns_av_unetI/netI 0.0638
_diffrn_reflns_Laue_measured_fraction_full 0.998
_diffrn_reflns_Laue_measured_fraction_max 0.998
_diffrn_reflns_limit_h_max 14
_diffrn_reflns_limit_h_min -11
_diffrn_reflns_limit_k_max 8
_diffrn_reflns_limit_k_min -15
_diffrn_reflns_limit_l_max 24
_diffrn_reflns_limit_l_min -11
_diffrn_reflns_number 9476
_diffrn_reflns_point_group_measured_fraction_full 0.959
_diffrn_reflns_point_group_measured_fraction_max 0.948
_diffrn_reflns_theta_full 25.242
_diffrn_reflns_theta_max 26.371
_diffrn_reflns_theta_min 2.712
_exptl_absorpt_coefficient_mu 3.717
_exptl_absorpt_correction_T_max 0.9086
_exptl_absorpt_correction_T_min 0.8573
_exptl_absorpt_correction_type multi-scan
_exptl_absorpt_process_details SADABS
_exptl_crystal_colour colourless
_exptl_crystal_colour_primary colourless
_exptl_crystal_density_diffrn 1.513
_exptl_crystal_density_method 'not measured'
_exptl_crystal_description block
_exptl_crystal_F_000 1236
_exptl_crystal_size_max 0.35
_exptl_crystal_size_mid 0.32
_exptl_crystal_size_min 0.2
_refine_diff_density_max 0.653
_refine_diff_density_min -0.742
_refine_diff_density_rms 0.080
_refine_ls_abs_structure_details
;
 Flack x determined using 1481 quotients [(I+)-(I-)]/[(I+)+(I-)]
 (Parsons, Flack and Wagner, Acta Cryst. B69 (2013) 249-259).
;
_refine_ls_abs_structure_Flack -0.024(10)
_refine_ls_extinction_method none
_refine_ls_goodness_of_fit_ref 1.006
_refine_ls_hydrogen_treatment constr
_refine_ls_matrix_type full
_refine_ls_number_parameters 281
_refine_ls_number_reflns 5164
_refine_ls_number_restraints 0
_refine_ls_restrained_S_all 1.006
_refine_ls_R_factor_all 0.0567
_refine_ls_R_factor_gt 0.0442
_refine_ls_shift/su_max 0.000
_refine_ls_shift/su_mean 0.000
_refine_ls_structure_factor_coef Fsqd
_refine_ls_weighting_details 'w=1/[\s^2^(Fo^2^)+(0.0463P)^2^] where P=(Fo^2^+2Fc^2^)/3'
_refine_ls_weighting_scheme calc
_refine_ls_wR_factor_gt 0.0927
_refine_ls_wR_factor_ref 0.0991
_reflns_Friedel_coverage 0.684
_reflns_Friedel_fraction_full 0.908
_reflns_Friedel_fraction_max 0.883
_reflns_number_gt 4404
_reflns_number_total 5164
_reflns_threshold_expression 'I > 2\s(I)'
_cod_data_source_file c6dt03722d2.cif
_cod_data_source_block gdr-20120423-co2
_cod_depositor_comments 'Adding full bibliography for 7041173--7041176.cif.'
_cod_database_code 7041176
_shelx_space_group_comment
;
The symmetry employed for this shelxl refinement is uniquely defined
by the following loop, which should always be used as a source of
symmetry information in preference to the above space-group names.
They are only intended as comments.
;
_olex2_refinement_description
;
1. Fixed Uiso
 At 1.2 times of:
  All C(H) groups, All N(H) groups
 At 1.5 times of:
  All C(H,H,H) groups
2.a Ternary CH refined with riding coordinates:
 C7(H7), C12(H12)
2.b Aromatic/amide H refined with riding coordinates:
 N2(H2A), C2(H2), C3(H3), C4(H4), C10(H10)
2.c Idealised Me refined as rotating group:
 C8(H8A,H8B,H8C), C9(H9A,H9B,H9C), C13(H13A,H13B,H13C), C14(H14A,H14B,H14C),
 C16(H16A,H16B,H16C), C17(H17A,H17B,H17C), C18(H18A,H18B,H18C), C20(H20A,H20B,
 H20C), C21(H21A,H21B,H21C), C22(H22A,H22B,H22C)
;
_shelx_shelxl_version_number 2014/7
_olex2_submission_special_instructions 'No special instructions were received'

loop_
_space_group_symop_operation_xyz
'x, y, z'
'-x+1/2, -y, z+1/2'
'-x, y+1/2, -z+1/2'
'x+1/2, -y+1/2, -z'

loop_
_atom_site_label
_atom_site_type_symbol
_atom_site_fract_x
_atom_site_fract_y
_atom_site_fract_z
_atom_site_U_iso_or_equiv
_atom_site_adp_type
_atom_site_occupancy
_atom_site_site_symmetry_order
_atom_site_calc_flag
_atom_site_refinement_flags_posn
Br1 Br 0.21385(8) 0.44271(7) 0.24915(4) 0.0599(3) Uani 1 1 d .
Br2 Br 0.43184(6) 0.37789(6) 0.09209(4) 0.0517(2) Uani 1 1 d .
Co Co 0.23265(7) 0.43217(6) 0.12377(4) 0.0267(2) Uani 1 1 d .
P P 0.10003(14) 0.26873(13) 0.11098(9) 0.0310(4) Uani 1 1 d .
N1 N 0.1687(4) 0.4546(4) 0.0224(3) 0.0253(11) Uani 1 1 d .
N2 N 0.0640(5) 0.2900(4) 0.0265(3) 0.0345(13) Uani 1 1 d .
H2A H 0.0204 0.2403 0.0054 0.041 Uiso 1 1 calc R
N3 N 0.2716(4) 0.6186(4) 0.0279(2) 0.0260(11) Uani 1 1 d .
N4 N 0.2728(4) 0.6031(4) 0.0987(2) 0.0256(11) Uani 1 1 d .
C1 C 0.1000(5) 0.3818(5) -0.0108(3) 0.0263(13) Uani 1 1 d .
C2 C 0.0659(6) 0.3955(5) -0.0795(3) 0.0327(14) Uani 1 1 d .
H2 H 0.0199 0.3412 -0.1024 0.039 Uiso 1 1 calc R
C3 C 0.1007(5) 0.4895(5) -0.1133(3) 0.0339(15) Uani 1 1 d .
H3 H 0.0780 0.5012 -0.1603 0.041 Uiso 1 1 calc R
C4 C 0.1692(5) 0.5687(6) -0.0798(3) 0.0351(15) Uani 1 1 d .
H4 H 0.1923 0.6350 -0.1027 0.042 Uiso 1 1 calc R
C5 C 0.2018(5) 0.5469(4) -0.0121(3) 0.0232(13) Uani 1 1 d .
C6 C 0.3435(6) 0.7052(5) 0.0080(4) 0.0357(16) Uani 1 1 d .
C7 C 0.3661(6) 0.7455(6) -0.0646(4) 0.0434(18) Uani 1 1 d .
H7 H 0.3586 0.6812 -0.0973 0.052 Uiso 1 1 calc R
C8 C 0.4889(8) 0.7913(8) -0.0703(5) 0.074(3) Uani 1 1 d .
H8A H 0.4982 0.8534 -0.0377 0.111 Uiso 1 1 calc GR
H8B H 0.5028 0.8173 -0.1179 0.111 Uiso 1 1 calc GR
H8C H 0.5448 0.7328 -0.0588 0.111 Uiso 1 1 calc GR
C9 C 0.2755(8) 0.8335(7) -0.0850(5) 0.070(3) Uani 1 1 d .
H9A H 0.1974 0.8049 -0.0756 0.105 Uiso 1 1 calc GR
H9B H 0.2829 0.8507 -0.1346 0.105 Uiso 1 1 calc GR
H9C H 0.2884 0.9010 -0.0576 0.105 Uiso 1 1 calc GR
C10 C 0.3877(6) 0.7439(6) 0.0687(4) 0.0420(18) Uani 1 1 d .
H10 H 0.4395 0.8048 0.0732 0.050 Uiso 1 1 calc R
C11 C 0.3449(5) 0.6801(5) 0.1233(3) 0.0329(15) Uani 1 1 d .
C12 C 0.3724(6) 0.6904(5) 0.1990(3) 0.0365(16) Uani 1 1 d .
H12 H 0.3130 0.6480 0.2261 0.044 Uiso 1 1 calc R
C13 C 0.3686(9) 0.8128(7) 0.2224(4) 0.066(3) Uani 1 1 d .
H13A H 0.4286 0.8548 0.1976 0.099 Uiso 1 1 calc GR
H13B H 0.3827 0.8171 0.2727 0.099 Uiso 1 1 calc GR
H13C H 0.2921 0.8441 0.2118 0.099 Uiso 1 1 calc GR
C14 C 0.4912(7) 0.6402(9) 0.2135(4) 0.067(3) Uani 1 1 d .
H14A H 0.4882 0.5598 0.2059 0.100 Uiso 1 1 calc GR
H14B H 0.5133 0.6552 0.2619 0.100 Uiso 1 1 calc GR
H14C H 0.5487 0.6733 0.1821 0.100 Uiso 1 1 calc GR
C15 C -0.0453(6) 0.2772(6) 0.1546(4) 0.0417(17) Uani 1 1 d .
C16 C -0.0779(7) 0.4017(6) 0.1514(5) 0.061(2) Uani 1 1 d .
H16A H -0.1534 0.4130 0.1738 0.091 Uiso 1 1 calc GR
H16B H -0.0823 0.4253 0.1026 0.091 Uiso 1 1 calc GR
H16C H -0.0187 0.4454 0.1756 0.091 Uiso 1 1 calc GR
C17 C -0.1412(6) 0.2106(7) 0.1190(4) 0.059(2) Uani 1 1 d .
H17A H -0.1270 0.1311 0.1259 0.088 Uiso 1 1 calc GR
H17B H -0.1416 0.2273 0.0691 0.088 Uiso 1 1 calc GR
H17C H -0.2164 0.2305 0.1393 0.088 Uiso 1 1 calc GR
C18 C -0.0331(7) 0.2405(7) 0.2316(4) 0.063(2) Uani 1 1 d .
H18A H -0.1016 0.2645 0.2579 0.094 Uiso 1 1 calc GR
H18B H 0.0365 0.2744 0.2518 0.094 Uiso 1 1 calc GR
H18C H -0.0265 0.1595 0.2339 0.094 Uiso 1 1 calc GR
C19 C 0.1620(7) 0.1258(6) 0.1131(4) 0.050(2) Uani 1 1 d .
C20 C 0.2466(8) 0.1183(7) 0.0510(5) 0.070(3) Uani 1 1 d .
H20A H 0.2979 0.1831 0.0511 0.105 Uiso 1 1 calc GR
H20B H 0.2024 0.1163 0.0074 0.105 Uiso 1 1 calc GR
H20C H 0.2932 0.0506 0.0551 0.105 Uiso 1 1 calc GR
C21 C 0.2290(9) 0.1169(8) 0.1813(5) 0.078(3) Uani 1 1 d .
H21A H 0.2741 0.0479 0.1816 0.117 Uiso 1 1 calc GR
H21B H 0.1744 0.1166 0.2204 0.117 Uiso 1 1 calc GR
H21C H 0.2817 0.1803 0.1857 0.117 Uiso 1 1 calc GR
C22 C 0.0743(8) 0.0301(6) 0.1073(5) 0.072(3) Uani 1 1 d .
H22A H 0.0328 0.0354 0.0629 0.107 Uiso 1 1 calc GR
H22B H 0.0186 0.0347 0.1458 0.107 Uiso 1 1 calc GR
H22C H 0.1156 -0.0410 0.1097 0.107 Uiso 1 1 calc GR

loop_
_atom_site_aniso_label
_atom_site_aniso_U_11
_atom_site_aniso_U_22
_atom_site_aniso_U_33
_atom_site_aniso_U_23
_atom_site_aniso_U_13
_atom_site_aniso_U_12
Br1 0.0895(6) 0.0669(5) 0.0231(4) -0.0036(4) 0.0019(4) -0.0362(5)
Br2 0.0420(4) 0.0463(4) 0.0667(6) -0.0165(4) 0.0011(4) 0.0134(3)
Co 0.0338(4) 0.0251(4) 0.0213(4) -0.0003(3) -0.0018(4) -0.0017(4)
P 0.0387(9) 0.0256(8) 0.0287(9) 0.0039(7) -0.0035(8) -0.0070(7)
N1 0.029(2) 0.026(3) 0.021(3) 0.000(2) -0.004(2) -0.005(2)
N2 0.048(3) 0.027(3) 0.029(3) 0.000(2) -0.007(3) -0.020(3)
N3 0.032(3) 0.025(2) 0.021(3) 0.003(2) -0.005(2) -0.010(2)
N4 0.035(2) 0.020(2) 0.022(3) -0.002(2) 0.003(2) -0.005(2)
C1 0.026(3) 0.030(3) 0.023(3) -0.004(3) 0.000(3) -0.004(3)
C2 0.040(3) 0.036(3) 0.022(3) -0.003(3) -0.005(3) -0.013(3)
C3 0.041(3) 0.040(4) 0.021(3) 0.001(3) -0.005(3) -0.006(3)
C4 0.040(3) 0.034(3) 0.031(4) 0.008(3) 0.001(3) -0.007(3)
C5 0.025(3) 0.021(3) 0.023(3) -0.003(2) 0.003(3) -0.005(2)
C6 0.039(3) 0.031(3) 0.037(4) 0.003(3) -0.002(3) -0.008(3)
C7 0.059(4) 0.043(4) 0.028(4) 0.003(3) 0.000(4) -0.024(4)
C8 0.080(6) 0.095(7) 0.048(6) 0.004(5) 0.004(5) -0.055(6)
C9 0.104(7) 0.048(5) 0.058(6) 0.020(4) -0.030(6) -0.019(5)
C10 0.052(4) 0.037(4) 0.037(4) 0.002(3) -0.003(4) -0.025(3)
C11 0.038(3) 0.034(3) 0.026(4) 0.000(3) -0.002(3) -0.004(3)
C12 0.048(4) 0.036(4) 0.026(4) -0.004(3) -0.001(3) -0.013(3)
C13 0.098(7) 0.052(5) 0.048(5) -0.022(4) 0.005(5) -0.021(5)
C14 0.060(5) 0.102(8) 0.038(5) 0.003(5) -0.017(4) 0.002(5)
C15 0.040(4) 0.049(4) 0.036(4) 0.003(3) 0.001(3) -0.011(3)
C16 0.051(4) 0.056(5) 0.074(6) 0.001(4) 0.014(5) 0.000(4)
C17 0.044(4) 0.081(6) 0.051(5) 0.005(5) 0.000(4) -0.023(4)
C18 0.066(5) 0.078(6) 0.044(5) 0.010(4) 0.007(4) -0.026(5)
C19 0.060(4) 0.027(3) 0.063(5) 0.004(4) -0.012(4) -0.002(3)
C20 0.069(6) 0.043(5) 0.098(7) -0.023(5) 0.002(5) 0.008(4)
C21 0.101(7) 0.050(5) 0.085(7) 0.011(5) -0.044(6) 0.015(5)
C22 0.092(6) 0.026(4) 0.097(7) 0.005(4) -0.011(6) -0.019(4)

loop_
_atom_type_symbol
_atom_type_description
_atom_type_scat_dispersion_real
_atom_type_scat_dispersion_imag
_atom_type_scat_source
C C 0.0033 0.0016 'International Tables Vol C Tables 4.2.6.8 and 6.1.1.4'
H H 0.0000 0.0000 'International Tables Vol C Tables 4.2.6.8 and 6.1.1.4'
Br Br -0.2901 2.4595 'International Tables Vol C Tables 4.2.6.8 and 6.1.1.4'
Co Co 0.3494 0.9721 'International Tables Vol C Tables 4.2.6.8 and 6.1.1.4'
N N 0.0061 0.0033 'International Tables Vol C Tables 4.2.6.8 and 6.1.1.4'
P P 0.1023 0.0942 'International Tables Vol C Tables 4.2.6.8 and 6.1.1.4'

loop_
_geom_angle_atom_site_label_1
_geom_angle_atom_site_label_2
_geom_angle_atom_site_label_3
_geom_angle
Br1 Co Br2 110.06(4)
Br1 Co P 94.83(5)
Br2 Co P 109.60(5)
N1 Co Br1 152.15(14)
N1 Co Br2 97.61(14)
N1 Co P 78.24(13)
N1 Co N4 75.29(18)
N4 Co Br1 100.97(13)
N4 Co Br2 89.93(13)
N4 Co P 148.92(14)
N2 P Co 97.16(18)
N2 P C15 101.6(3)
N2 P C19 104.7(3)
C15 P Co 117.3(2)
C19 P Co 119.4(2)
C19 P C15 112.5(3)
C1 N1 Co 124.2(4)
C1 N1 C5 118.2(5)
C5 N1 Co 117.5(4)
P N2 H2A 118.5
C1 N2 P 123.0(4)
C1 N2 H2A 118.5
N4 N3 C5 117.5(5)
N4 N3 C6 111.7(5)
C6 N3 C5 130.8(5)
N3 N4 Co 110.4(3)
C11 N4 Co 135.8(4)
C11 N4 N3 105.2(5)
N1 C1 N2 117.1(5)
N1 C1 C2 122.7(6)
N2 C1 C2 120.3(5)
C1 C2 H2 121.1
C3 C2 C1 117.9(6)
C3 C2 H2 121.1
C2 C3 H3 119.5
C2 C3 C4 121.0(6)
C4 C3 H3 119.5
C3 C4 H4 121.4
C5 C4 C3 117.3(6)
C5 C4 H4 121.4
N1 C5 N3 113.5(5)
N1 C5 C4 122.9(5)
C4 C5 N3 123.6(5)
N3 C6 C7 127.1(6)
C10 C6 N3 104.3(6)
C10 C6 C7 128.6(6)
C6 C7 H7 108.5
C6 C7 C8 110.1(6)
C6 C7 C9 110.0(6)
C8 C7 H7 108.5
C8 C7 C9 111.2(7)
C9 C7 H7 108.5
C7 C8 H8A 109.5
C7 C8 H8B 109.5
C7 C8 H8C 109.5
H8A C8 H8B 109.5
H8A C8 H8C 109.5
H8B C8 H8C 109.5
C7 C9 H9A 109.5
C7 C9 H9B 109.5
C7 C9 H9C 109.5
H9A C9 H9B 109.5
H9A C9 H9C 109.5
H9B C9 H9C 109.5
C6 C10 H10 125.5
C6 C10 C11 109.0(6)
C11 C10 H10 125.5
N4 C11 C10 109.8(6)
N4 C11 C12 122.4(6)
C10 C11 C12 127.8(6)
C11 C12 H12 108.5
C11 C12 C13 110.9(6)
C11 C12 C14 109.7(6)
C13 C12 H12 108.5
C14 C12 H12 108.5
C14 C12 C13 110.6(7)
C12 C13 H13A 109.5
C12 C13 H13B 109.5
C12 C13 H13C 109.5
H13A C13 H13B 109.5
H13A C13 H13C 109.5
H13B C13 H13C 109.5
C12 C14 H14A 109.5
C12 C14 H14B 109.5
C12 C14 H14C 109.5
H14A C14 H14B 109.5
H14A C14 H14C 109.5
H14B C14 H14C 109.5
C16 C15 P 104.6(5)
C16 C15 C18 109.7(6)
C17 C15 P 114.7(5)
C17 C15 C16 108.4(6)
C17 C15 C18 110.0(6)
C18 C15 P 109.3(5)
C15 C16 H16A 109.5
C15 C16 H16B 109.5
C15 C16 H16C 109.5
H16A C16 H16B 109.5
H16A C16 H16C 109.5
H16B C16 H16C 109.5
C15 C17 H17A 109.5
C15 C17 H17B 109.5
C15 C17 H17C 109.5
H17A C17 H17B 109.5
H17A C17 H17C 109.5
H17B C17 H17C 109.5
C15 C18 H18A 109.5
C15 C18 H18B 109.5
C15 C18 H18C 109.5
H18A C18 H18B 109.5
H18A C18 H18C 109.5
H18B C18 H18C 109.5
C20 C19 P 106.3(5)
C21 C19 P 106.1(5)
C21 C19 C20 109.8(7)
C21 C19 C22 109.9(7)
C22 C19 P 116.1(6)
C22 C19 C20 108.4(7)
C19 C20 H20A 109.5
C19 C20 H20B 109.5
C19 C20 H20C 109.5
H20A C20 H20B 109.5
H20A C20 H20C 109.5
H20B C20 H20C 109.5
C19 C21 H21A 109.5
C19 C21 H21B 109.5
C19 C21 H21C 109.5
H21A C21 H21B 109.5
H21A C21 H21C 109.5
H21B C21 H21C 109.5
C19 C22 H22A 109.5
C19 C22 H22B 109.5
C19 C22 H22C 109.5
H22A C22 H22B 109.5
H22A C22 H22C 109.5
H22B C22 H22C 109.5

loop_
_geom_bond_atom_site_label_1
_geom_bond_atom_site_label_2
_geom_bond_distance
Br1 Co 2.4206(10)
Br2 Co 2.4630(11)
Co P 2.5050(17)
Co N1 2.100(5)
Co N4 2.165(5)
P N2 1.693(5)
P C15 1.875(7)
P C19 1.865(7)
N1 C1 1.342(7)
N1 C5 1.349(7)
N2 H2A 0.8800
N2 C1 1.382(8)
N3 N4 1.373(6)
N3 C5 1.408(7)
N3 C6 1.386(8)
N4 C11 1.332(8)
C1 C2 1.387(8)
C2 H2 0.9500
C2 C3 1.366(8)
C3 H3 0.9500
C3 C4 1.395(9)
C4 H4 0.9500
C4 C5 1.377(8)
C6 C7 1.499(9)
C6 C10 1.354(9)
C7 H7 1.0000
C7 C8 1.523(10)
C7 C9 1.539(11)
C8 H8A 0.9800
C8 H8B 0.9800
C8 H8C 0.9800
C9 H9A 0.9800
C9 H9B 0.9800
C9 H9C 0.9800
C10 H10 0.9500
C10 C11 1.391(9)
C11 C12 1.494(9)
C12 H12 1.0000
C12 C13 1.542(10)
C12 C14 1.522(11)
C13 H13A 0.9800
C13 H13B 0.9800
C13 H13C 0.9800
C14 H14A 0.9800
C14 H14B 0.9800
C14 H14C 0.9800
C15 C16 1.547(10)
C15 C17 1.527(10)
C15 C18 1.550(10)
C16 H16A 0.9800
C16 H16B 0.9800
C16 H16C 0.9800
C17 H17A 0.9800
C17 H17B 0.9800
C17 H17C 0.9800
C18 H18A 0.9800
C18 H18B 0.9800
C18 H18C 0.9800
C19 C20 1.542(11)
C19 C21 1.525(11)
C19 C22 1.538(10)
C20 H20A 0.9800
C20 H20B 0.9800
C20 H20C 0.9800
C21 H21A 0.9800
C21 H21B 0.9800
C21 H21C 0.9800
C22 H22A 0.9800
C22 H22B 0.9800
C22 H22C 0.9800

loop_
_geom_torsion_atom_site_label_1
_geom_torsion_atom_site_label_2
_geom_torsion_atom_site_label_3
_geom_torsion_atom_site_label_4
_geom_torsion
Co P N2 C1 -4.8(5)
Co P C15 C16 32.6(6)
Co P C15 C17 151.1(5)
Co P C15 C18 -84.8(5)
Co P C19 C20 -61.4(6)
Co P C19 C21 55.5(7)
Co P C19 C22 178.0(5)
Co N1 C1 N2 4.3(7)
Co N1 C1 C2 -175.3(5)
Co N1 C5 N3 -3.2(6)
Co N1 C5 C4 177.5(5)
Co N4 C11 C10 143.4(5)
Co N4 C11 C12 -36.0(9)
P N2 C1 N1 1.5(8)
P N2 C1 C2 -178.8(5)
N1 C1 C2 C3 -2.6(9)
N2 P C15 C16 -71.8(5)
N2 P C15 C17 46.7(6)
N2 P C15 C18 170.8(5)
N2 P C19 C20 45.8(6)
N2 P C19 C21 162.7(6)
N2 P C19 C22 -74.8(7)
N2 C1 C2 C3 177.8(6)
N3 N4 C11 C10 0.5(7)
N3 N4 C11 C12 -178.8(6)
N3 C6 C7 C8 -148.8(7)
N3 C6 C7 C9 88.3(8)
N3 C6 C10 C11 1.3(8)
N4 N3 C5 N1 -16.2(7)
N4 N3 C5 C4 163.1(5)
N4 N3 C6 C7 179.0(6)
N4 N3 C6 C10 -1.0(7)
N4 C11 C12 C13 -135.3(7)
N4 C11 C12 C14 102.3(7)
C1 N1 C5 N3 178.8(5)
C1 N1 C5 C4 -0.6(8)
C1 C2 C3 C4 0.5(10)
C2 C3 C4 C5 1.3(9)
C3 C4 C5 N1 -1.3(9)
C3 C4 C5 N3 179.4(5)
C5 N1 C1 N2 -177.8(5)
C5 N1 C1 C2 2.6(8)
C5 N3 N4 Co 26.3(6)
C5 N3 N4 C11 179.6(5)
C5 N3 C6 C7 -0.2(11)
C5 N3 C6 C10 179.8(6)
C6 N3 N4 Co -153.0(4)
C6 N3 N4 C11 0.3(7)
C6 N3 C5 N1 163.0(6)
C6 N3 C5 C4 -17.7(9)
C6 C10 C11 N4 -1.2(8)
C6 C10 C11 C12 178.1(7)
C7 C6 C10 C11 -178.7(7)
C10 C6 C7 C8 31.2(11)
C10 C6 C7 C9 -91.8(9)
C10 C11 C12 C13 45.5(10)
C10 C11 C12 C14 -77.0(9)
C15 P N2 C1 115.0(5)
C15 P C19 C20 155.3(5)
C15 P C19 C21 -87.8(6)
C15 P C19 C22 34.7(7)
C19 P N2 C1 -127.8(5)
C19 P C15 C16 176.7(5)
C19 P C15 C17 -64.7(6)
C19 P C15 C18 59.3(6)
